data_7249492
loop_
_publ_author_name
'Sebastian, Sean S.'
'Dicke, Finn P.'
'Ruschewitz, Uwe'

_publ_section_title
;
 Exploring the host--guest interactions of small molecules in UoC-9(Ca)
;
_journal_issue 44
_journal_name_full CrystEngComm
_journal_page_first 6361
_journal_page_last 6368
_journal_paper_doi 10.1039/D4CE01007H
_journal_volume 26
_journal_year 2024
_chemical_formula_sum 'C93 H55 Ca5 F9 O27'
_chemical_formula_weight 1975.77
_chemical_name_common Hacac@UoC-9(Ca)
_space_group_crystal_system orthorhombic
_space_group_IT_number 46
_space_group_name_Hall 'I 2 -2a'
_space_group_name_H-M_alt 'I m a 2'
_atom_sites_solution_hydrogens geom
_atom_sites_solution_primary dual-space
_atom_sites_solution_secondary difmap
_audit_creation_method SHELXL-2018/3
_audit_update_record
;
2024-09-13 deposited with the CCDC.	2024-10-24 downloaded from the CCDC.
;
_cell_angle_alpha 90
_cell_angle_beta 90
_cell_angle_gamma 90
_cell_formula_units_Z 4
_cell_length_a 31.5957(19)
_cell_length_b 16.8364(9)
_cell_length_c 28.2441(16)
_cell_measurement_reflns_used 9116
_cell_measurement_temperature 100(2)
_cell_measurement_theta_max 71.73
_cell_measurement_theta_min 2.80
_cell_volume 15024.7(15)
_computing_cell_refinement 'Bruker SAINT'
_computing_data_collection 'Bruker APEX2'
_computing_data_reduction 'Bruker SAINT'
_computing_structure_refinement 'SHELXL-2018/3 (Sheldrick, 2018)'
_computing_structure_solution 'SHELXT 2018/2 (Sheldrick, 2018)'
_diffrn_ambient_temperature 100(2)
_diffrn_measured_fraction_theta_full 0.998
_diffrn_measured_fraction_theta_max 0.994
_diffrn_measurement_device_type 'Bruker APEX-II CCD'
_diffrn_measurement_method '\f and \w scans'
_diffrn_radiation_type CuK\a
_diffrn_radiation_wavelength 1.54178
_diffrn_reflns_av_R_equivalents 0.1253
_diffrn_reflns_av_unetI/netI 0.0670
_diffrn_reflns_Laue_measured_fraction_full 0.998
_diffrn_reflns_Laue_measured_fraction_max 0.994
_diffrn_reflns_limit_h_max 31
_diffrn_reflns_limit_h_min -39
_diffrn_reflns_limit_k_max 20
_diffrn_reflns_limit_k_min -20
_diffrn_reflns_limit_l_max 34
_diffrn_reflns_limit_l_min -34
_diffrn_reflns_number 190537
_diffrn_reflns_point_group_measured_fraction_full 0.997
_diffrn_reflns_point_group_measured_fraction_max 0.991
_diffrn_reflns_theta_full 67.679
_diffrn_reflns_theta_max 72.691
_diffrn_reflns_theta_min 2.797
_diffrn_source sealed-tube
_exptl_absorpt_coefficient_mu 2.066
_exptl_absorpt_correction_T_max 0.7536
_exptl_absorpt_correction_T_min 0.4419
_exptl_absorpt_correction_type multi-scan
_exptl_absorpt_process_details
;
 SADABS-2016/2 - Bruker AXS area detector scaling and absorption correction 
 Reference: Krause, L., Herbst-Irmer, R., Sheldrick G.M. & Stalke D.,
 J. Appl. Cryst. 48 (2015) 3-10.
;
_exptl_crystal_colour colorless
_exptl_crystal_density_diffrn 0.873
_exptl_crystal_description prism
_exptl_crystal_F_000 4040
_exptl_crystal_size_max 0.260
_exptl_crystal_size_mid 0.240
_exptl_crystal_size_min 0.100
_refine_diff_density_max 0.312
_refine_diff_density_min -0.381
_refine_diff_density_rms 0.050
_refine_ls_abs_structure_details
;
 Refined as an inversion twin.
;
_refine_ls_abs_structure_Flack 0.121(11)
_refine_ls_extinction_method none
_refine_ls_goodness_of_fit_ref 1.045
_refine_ls_hydrogen_treatment constr
_refine_ls_matrix_type full
_refine_ls_number_parameters 820
_refine_ls_number_reflns 15103
_refine_ls_number_restraints 319
_refine_ls_restrained_S_all 1.040
_refine_ls_R_factor_all 0.0666
_refine_ls_R_factor_gt 0.0608
_refine_ls_shift/su_max 0.001
_refine_ls_shift/su_mean 0.000
_refine_ls_structure_factor_coef Fsqd
_refine_ls_weighting_details 'w=1/[\s^2^(Fo^2^)+(0.0792P)^2^+18.8719P] where P=(Fo^2^+2Fc^2^)/3'
_refine_ls_weighting_scheme calc
_refine_ls_wR_factor_gt 0.1586
_refine_ls_wR_factor_ref 0.1658
_reflns_Friedel_coverage 0.951
_reflns_Friedel_fraction_full 0.996
_reflns_Friedel_fraction_max 0.988
_reflns_number_gt 13825
_reflns_number_total 15105
_reflns_threshold_expression 'I > 2\s(I)'
_cod_data_source_file d4ce01007h2.cif
_cod_data_source_block sss_fdp3d2_0ma_a_sq
_cod_depositor_comments 'Adding full bibliography for 7249492--7249497.cif.'
_cod_database_code 7249492
_shelx_shelxl_version_number 2018/3
_shelx_space_group_comment
;
The symmetry employed for this shelxl refinement is uniquely defined
by the following loop, which should always be used as a source of
symmetry information in preference to the above space-group names.
They are only intended as comments.
;
_shelx_estimated_absorpt_t_min 0.616
_shelx_estimated_absorpt_t_max 0.820

loop_
_space_group_symop_operation_xyz
'x, y, z'
'-x, -y, z'
'x+1/2, -y, z'
'-x+1/2, y, z'
'x+1/2, y+1/2, z+1/2'
'-x+1/2, -y+1/2, z+1/2'
'x+1, -y+1/2, z+1/2'
'-x+1, y+1/2, z+1/2'

loop_
_atom_site_label
_atom_site_type_symbol
_atom_site_fract_x
_atom_site_fract_y
_atom_site_fract_z
_atom_site_U_iso_or_equiv
_atom_site_adp_type
_atom_site_occupancy
_atom_site_site_symmetry_order
_atom_site_calc_flag
_atom_site_refinement_flags_posn
_atom_site_refinement_flags_adp
_atom_site_refinement_flags_occupancy
_atom_site_disorder_assembly
_atom_site_disorder_group
Ca1 Ca 0.750000 -0.10214(8) 0.58046(6) 0.0456(3) Uani 1 2 d S T P . .
Ca2 Ca 0.64733(3) 0.89732(6) 0.51865(4) 0.0450(2) Uani 1 1 d . . . . .
Ca3 Ca 0.44148(3) 0.52791(5) 0.05127(4) 0.0364(2) Uani 1 1 d . . . . .
O1 O 0.750000 -0.0941(8) 0.6645(4) 0.127(4) Uani 1 2 d S T P A .
O2 O 0.6319(2) 0.8364(5) 0.4439(3) 0.125(3) Uani 1 1 d . . . . .
C1_1 C 0.500000 0.500000 0.3534(3) 0.0513(17) Uani 1 2 d S T P . .
C2_1 C 0.50462(19) 0.5683(3) 0.3793(2) 0.0493(12) Uani 1 1 d . . . . .
C3_1 C 0.50437(18) 0.5725(3) 0.42900(19) 0.0464(11) Uani 1 1 d . . . . .
C4_1 C 0.500000 0.500000 0.4515(3) 0.0452(16) Uani 1 2 d S T P . .
C10_1 C 0.500000 0.500000 0.3004(3) 0.0517(17) Uani 1 2 d S T P . .
C11_1 C 0.4744(3) 0.5494(6) 0.2753(3) 0.087(3) Uani 1 1 d . . . . .
H11_1 H 0.455742 0.583860 0.291777 0.105 Uiso 1 1 calc R U . . .
C12_1 C 0.4750(2) 0.5507(5) 0.2265(2) 0.079(2) Uani 1 1 d . . . . .
H12_1 H 0.457588 0.587594 0.210062 0.095 Uiso 1 1 calc R U . . .
C13_1 C 0.500000 0.500000 0.2017(3) 0.0410(15) Uani 1 2 d S T P . .
C16_1 C 0.500000 0.500000 0.1481(2) 0.0348(13) Uani 1 2 d S T P . .
C20_1 C 0.51236(16) 0.6472(3) 0.45487(18) 0.0414(10) Uani 1 1 d . . . . .
C21_1 C 0.54687(18) 0.6544(3) 0.4844(2) 0.0510(13) Uani 1 1 d . . . . .
H21_1 H 0.565033 0.610276 0.489662 0.061 Uiso 1 1 calc R U . . .
C22_1 C 0.55495(18) 0.7276(3) 0.5066(2) 0.0521(13) Uani 1 1 d . . . . .
H22_1 H 0.579526 0.733701 0.525675 0.062 Uiso 1 1 calc R U . . .
C23_1 C 0.52729(14) 0.7908(3) 0.50099(18) 0.0398(10) Uani 1 1 d . . . . .
C24_1 C 0.49159(14) 0.7825(3) 0.47296(19) 0.0431(11) Uani 1 1 d . . . . .
H24_1 H 0.472186 0.825276 0.469815 0.052 Uiso 1 1 calc R U . . .
C25_1 C 0.48419(17) 0.7105(3) 0.4492(2) 0.0481(12) Uani 1 1 d . . . . .
H25_1 H 0.460124 0.704858 0.429309 0.058 Uiso 1 1 calc R U . . .
C26_1 C 0.53723(15) 0.8693(3) 0.5225(2) 0.0444(11) Uani 1 1 d . . . . .
F2_1 F 0.51036(12) 0.63787(17) 0.35566(11) 0.0557(8) Uani 1 1 d . . . . .
F4_1 F 0.500000 0.500000 0.49901(15) 0.0525(10) Uani 1 2 d S T P . .
O161_1 O 0.46724(12) 0.5262(2) 0.12753(13) 0.0499(9) Uani 1 1 d . . . . .
O261_1 O 0.57464(10) 0.88724(19) 0.53058(15) 0.0464(9) Uani 1 1 d . . . . .
O262_1 O 0.50752(10) 0.9175(2) 0.53177(15) 0.0539(10) Uani 1 1 d . . . . .
C1_4 C 0.750000 0.8888(5) 0.4738(3) 0.0523(19) Uani 1 2 d S T P . .
C2_4 C 0.750000 0.8796(16) 0.4207(5) 0.143(8) Uani 1 2 d S T P . .
H2AA_4 H 0.760086 0.826309 0.412418 0.215 Uiso 0.5 1 calc R U P . .
H2AB_4 H 0.768728 0.919462 0.406629 0.215 Uiso 0.5 1 calc R U P . .
H2AC_4 H 0.721186 0.886855 0.408655 0.215 Uiso 0.5 1 calc R U P . .
O1_4 O 0.71623(13) 0.8932(4) 0.4949(2) 0.0869(17) Uani 1 1 d . . . . .
C1_5 C 0.3738(3) 0.7292(7) 0.0145(4) 0.106(3) Uani 1 1 d . . . . .
H1A_5 H 0.350278 0.761523 0.026202 0.160 Uiso 1 1 calc R U . . .
H1B_5 H 0.364210 0.674508 0.009558 0.160 Uiso 1 1 calc R U . . .
H1C_5 H 0.384004 0.751135 -0.015617 0.160 Uiso 1 1 calc R U . . .
C2_5 C 0.4102(3) 0.7300(4) 0.0511(3) 0.0746(19) Uani 1 1 d . . . . .
C3_5 C 0.4256(4) 0.8046(4) 0.0636(4) 0.095(3) Uani 1 1 d . . . . .
H3A_5 H 0.433690 0.832260 0.034053 0.114 Uiso 1 1 calc R U . . .
H3B_5 H 0.401885 0.834758 0.077723 0.114 Uiso 1 1 calc R U . . .
C4_5 C 0.4583(5) 0.8097(5) 0.0933(4) 0.105(4) Uani 1 1 d . . . . .
C5_5 C 0.4803(7) 0.8888(7) 0.1100(6) 0.176(8) Uani 1 1 d . . . . .
H5A_5 H 0.470047 0.933263 0.090767 0.263 Uiso 1 1 calc R U . . .
H5B_5 H 0.511004 0.883872 0.106402 0.263 Uiso 1 1 calc R U . . .
H5C_5 H 0.473439 0.898582 0.143385 0.263 Uiso 1 1 calc R U . . .
O2_5 O 0.42580(13) 0.6638(2) 0.06351(15) 0.0537(9) Uani 1 1 d . . . . .
O4_5 O 0.4789(3) 0.7474(5) 0.1122(3) 0.109(2) Uani 1 1 d . . . . .
C1_2 C 0.6511(6) 0.3298(9) 0.6857(6) 0.055(3) Uani 0.582(4) 1 d . U P A 1
C2_2 C 0.6565(5) 0.3996(9) 0.6609(6) 0.055(3) Uani 0.582(4) 1 d . U P A 1
C3_2 C 0.6531(5) 0.4725(9) 0.6793(6) 0.060(3) Uani 0.582(4) 1 d . U P A 1
C4_2 C 0.6430(6) 0.4759(8) 0.7280(6) 0.061(4) Uani 0.582(4) 1 d . U P A 1
C5_2 C 0.6394(7) 0.4117(9) 0.7570(8) 0.057(4) Uani 0.582(4) 1 d . U P A 1
C6_2 C 0.6456(9) 0.3388(9) 0.7352(10) 0.058(3) Uani 0.582(4) 1 d . U P A 1
F2_2 F 0.6636(2) 0.3961(4) 0.6127(2) 0.0546(13) Uani 0.582(4) 1 d . U P A 1
F4_2 F 0.6366(8) 0.5503(11) 0.7484(11) 0.088(5) Uani 0.582(4) 1 d . U P A 1
F6_2 F 0.6396(17) 0.2721(17) 0.7615(15) 0.072(5) Uani 0.582(4) 1 d . U P A 1
C10_2 C 0.6533(4) 0.2513(8) 0.6621(5) 0.048(3) Uani 0.582(4) 1 d . . P A 1
C11_2 C 0.6874(3) 0.2341(6) 0.6299(4) 0.049(2) Uani 0.582(4) 1 d . U P A 1
H11_2 H 0.708195 0.273517 0.623739 0.059 Uiso 0.582(4) 1 calc R U P A 1
C12_2 C 0.6904(2) 0.1622(6) 0.6080(4) 0.0439(19) Uani 0.582(4) 1 d . U P A 1
H12_2 H 0.713259 0.151786 0.586988 0.053 Uiso 0.582(4) 1 calc R U P A 1
C13_2 C 0.6601(5) 0.1040(8) 0.6162(5) 0.041(3) Uani 0.582(4) 1 d . U P A 1
C14_2 C 0.6303(4) 0.1172(12) 0.6506(8) 0.033(2) Uani 0.582(4) 1 d . U P A 1
H14_2 H 0.612257 0.074463 0.659432 0.040 Uiso 0.582(4) 1 calc R U P A 1
C15_2 C 0.62527(17) 0.1860(3) 0.6720(2) 0.0454(11) Uani 0.582(4) 1 d . U P A 1
H15_2 H 0.602931 0.192672 0.694147 0.054 Uiso 0.582(4) 1 calc R U P A 1
O161_2 O 0.6268(8) -0.0058(11) 0.5824(11) 0.038(3) Uani 0.582(4) 1 d . U P A 1
C16_2 C 0.6626(6) 0.0257(7) 0.5924(7) 0.042(2) Uani 0.582(4) 1 d . U P A 1
O162_2 O 0.6966(3) -0.0004(5) 0.5751(3) 0.047(2) Uani 0.582(4) 1 d . U P A 1
C20_2 C 0.6562(6) 0.5482(10) 0.6505(7) 0.061(4) Uani 0.582(4) 1 d . U P A 1
C21_2 C 0.6793(4) 0.6159(6) 0.6667(5) 0.066(3) Uani 0.582(4) 1 d . U P A 1
H21_2 H 0.691623 0.614260 0.697354 0.080 Uiso 0.582(4) 1 calc R U P A 1
C22_2 C 0.6844(4) 0.6837(6) 0.6398(5) 0.0613(19) Uani 0.582(4) 1 d . U P A 1
H22_2 H 0.701464 0.726288 0.650928 0.074 Uiso 0.582(4) 1 calc R U P A 1
C23_2 C 0.6644(4) 0.6885(8) 0.5968(5) 0.060(3) Uani 0.582(4) 1 d . U P A 1
C24_2 C 0.6413(4) 0.6263(7) 0.5814(6) 0.068(3) Uani 0.582(4) 1 d . U P A 1
H24_2 H 0.627912 0.629340 0.551328 0.081 Uiso 0.582(4) 1 calc R U P A 1
C25_2 C 0.6366(4) 0.5584(7) 0.6082(6) 0.070(3) Uani 0.582(4) 1 d . U P A 1
H25_2 H 0.618810 0.517232 0.596669 0.084 Uiso 0.582(4) 1 calc R U P A 1
C26_2 C 0.6682(4) 0.7647(6) 0.5670(5) 0.056(2) Uani 0.582(4) 1 d . U P A 1
O261_2 O 0.6829(2) 0.8236(4) 0.5842(3) 0.0632(15) Uani 0.582(4) 1 d . U P A 1
O262_2 O 0.6524(2) 0.7601(4) 0.5259(4) 0.0652(19) Uani 0.582(4) 1 d . U P A 1
C30_2 C 0.6352(3) 0.4106(4) 0.8108(3) 0.0694(17) Uani 0.582(4) 1 d . U P A 1
C31_2 C 0.6608(3) 0.4586(4) 0.8373(3) 0.0761(19) Uani 0.582(4) 1 d . U P A 1
H31_2 H 0.685339 0.480393 0.822962 0.091 Uiso 0.582(4) 1 calc R U P A 1
C32_2 C 0.6527(13) 0.4759(18) 0.8819(9) 0.063(4) Uani 0.582(4) 1 d . U P A 1
H32_2 H 0.671155 0.508849 0.899856 0.075 Uiso 0.582(4) 1 calc R U P A 1
C33_2 C 0.6128(9) 0.4410(16) 0.9034(11) 0.058(6) Uani 0.582(4) 1 d . U P A 1
C34_2 C 0.5913(12) 0.395(2) 0.8777(17) 0.061(5) Uani 0.582(4) 1 d . U P A 1
H34_2 H 0.568061 0.368587 0.892061 0.074 Uiso 0.582(4) 1 calc R U P A 1
C35_2 C 0.5988(2) 0.3801(4) 0.8309(3) 0.0708(17) Uani 0.582(4) 1 d . U P A 1
H35_2 H 0.579497 0.349585 0.812620 0.085 Uiso 0.582(4) 1 calc R U P A 1
C36_2 C 0.6025(8) 0.4479(10) 0.9566(10) 0.048(4) Uani 0.582(4) 1 d . U P A 1
O361_2 O 0.5685(8) 0.4353(6) 0.9716(8) 0.051(2) Uani 0.582(4) 1 d . U P A 1
O362_2 O 0.6320(5) 0.4757(5) 0.9838(5) 0.0535(19) Uani 0.582(4) 1 d . U P A 1
C3_3 C 0.6664(8) 0.4486(13) 0.6844(9) 0.058(4) Uani 0.418(4) 1 d . U P A 2
C4_3 C 0.6562(9) 0.4532(14) 0.7288(10) 0.066(5) Uani 0.418(4) 1 d . U P A 2
C5_3 C 0.6474(10) 0.3898(15) 0.7581(13) 0.064(5) Uani 0.418(4) 1 d . U P A 2
C6_3 C 0.6502(14) 0.3178(17) 0.7407(15) 0.058(3) Uani 0.418(4) 1 d . U P A 2
C1_3 C 0.6613(8) 0.3059(12) 0.6933(8) 0.051(4) Uani 0.418(4) 1 d . U P A 2
C2_3 C 0.6682(7) 0.3740(11) 0.6675(8) 0.053(4) Uani 0.418(4) 1 d . U P A 2
F4_3 F 0.6488(12) 0.5322(17) 0.7489(16) 0.088(5) Uani 0.418(4) 1 d . . P A 2
F6_3 F 0.643(2) 0.255(3) 0.768(2) 0.072(5) Uani 0.418(4) 1 d . U P A 2
F2_3 F 0.6768(3) 0.3640(5) 0.6209(3) 0.0546(13) Uani 0.418(4) 1 d . U P A 2
C20_3 C 0.6706(9) 0.5246(12) 0.6552(9) 0.062(5) Uani 0.418(4) 1 d . U P A 2
C21_3 C 0.7072(6) 0.5461(8) 0.6337(6) 0.064(3) Uani 0.418(4) 1 d . U P A 2
H21_3 H 0.729706 0.508837 0.632085 0.076 Uiso 0.418(4) 1 calc R U P A 2
C22_3 C 0.7123(5) 0.6166(8) 0.6152(6) 0.0613(19) Uani 0.418(4) 1 d . U P A 2
H22_3 H 0.740219 0.634366 0.608382 0.074 Uiso 0.418(4) 1 calc R U P A 2
C23_3 C 0.6795(6) 0.6649(10) 0.6053(8) 0.056(4) Uani 0.418(4) 1 d . U P A 2
C24_3 C 0.6382(5) 0.6420(9) 0.6151(7) 0.064(3) Uani 0.418(4) 1 d . U P A 2
H24_3 H 0.614761 0.672311 0.604352 0.076 Uiso 0.418(4) 1 calc R U P A 2
C25_3 C 0.6326(7) 0.5737(9) 0.6411(8) 0.062(4) Uani 0.418(4) 1 d . U P A 2
H25_3 H 0.604944 0.557506 0.650139 0.075 Uiso 0.418(4) 1 calc R U P A 2
O261_3 O 0.7201(3) 0.7786(5) 0.5835(5) 0.0632(15) Uani 0.418(4) 1 d . U P A 2
C26_3 C 0.6854(5) 0.7456(8) 0.5839(7) 0.056(2) Uani 0.418(4) 1 d . U P A 2
O262_3 O 0.6521(4) 0.7766(8) 0.5611(6) 0.0652(19) Uani 0.418(4) 1 d . U P A 2
C30_3 C 0.6352(3) 0.4106(4) 0.8108(3) 0.0694(17) Uani 0.418(4) 1 d . U P A 2
C31_3 C 0.6608(3) 0.4586(4) 0.8373(3) 0.0761(19) Uani 0.418(4) 1 d . U P A 2
H31_3 H 0.682820 0.488815 0.823272 0.091 Uiso 0.418(4) 1 calc R U P A 2
C32_3 C 0.6521(19) 0.461(3) 0.8912(15) 0.063(4) Uani 0.418(4) 1 d . U P A 2
H32_3 H 0.672190 0.485297 0.911830 0.075 Uiso 0.418(4) 1 calc R U P A 2
C33_3 C 0.6192(13) 0.433(3) 0.9075(12) 0.054(6) Uani 0.418(4) 1 d . U P A 2
C34_3 C 0.5868(16) 0.387(3) 0.876(2) 0.056(6) Uani 0.418(4) 1 d . U P A 2
H34_3 H 0.560991 0.365622 0.887927 0.067 Uiso 0.418(4) 1 calc R U P A 2
C35_3 C 0.5988(2) 0.3801(4) 0.8309(3) 0.0708(17) Uani 0.418(4) 1 d . U P A 2
H35_3 H 0.580455 0.351415 0.810457 0.085 Uiso 0.418(4) 1 calc R U P A 2
O361_3 O 0.5684(12) 0.4578(11) 0.9680(12) 0.051(2) Uani 0.418(4) 1 d . U P A 2
C36_3 C 0.6075(11) 0.4672(14) 0.9545(14) 0.048(5) Uani 0.418(4) 1 d . U P A 2
O362_3 O 0.6366(7) 0.5006(7) 0.9777(8) 0.0535(19) Uani 0.418(4) 1 d . U P A 2
C10_3 C 0.6627(6) 0.2273(11) 0.6730(7) 0.045(4) Uani 0.418(4) 1 d . U P A 2
C11_3 C 0.6983(4) 0.1981(8) 0.6534(6) 0.051(3) Uani 0.418(4) 1 d . U P A 2
H11_3 H 0.723731 0.228358 0.653047 0.061 Uiso 0.418(4) 1 calc R U P A 2
C12_3 C 0.6968(4) 0.1217(9) 0.6336(5) 0.053(3) Uani 0.418(4) 1 d . U P A 2
H12_3 H 0.722613 0.098323 0.623325 0.064 Uiso 0.418(4) 1 calc R U P A 2
C13_3 C 0.6614(7) 0.0803(12) 0.6285(7) 0.041(4) Uani 0.418(4) 1 d . U P A 2
C14_3 C 0.6206(7) 0.1079(19) 0.6467(12) 0.033(2) Uani 0.418(4) 1 d . . P A 2
H14_3 H 0.594641 0.080201 0.643063 0.040 Uiso 0.418(4) 1 calc R U P A 2
C15_3 C 0.62527(17) 0.1860(3) 0.6720(2) 0.0454(11) Uani 0.418(4) 1 d . U P A 2
H15_3 H 0.601389 0.207602 0.687860 0.054 Uiso 0.418(4) 1 calc R U P A 2
O161_3 O 0.6921(3) -0.0324(6) 0.5860(5) 0.039(2) Uani 0.418(4) 1 d . U P A 2
C16_3 C 0.6577(9) 0.0025(11) 0.5981(10) 0.042(2) Uani 0.418(4) 1 d . U P A 2
O162_3 O 0.6218(12) -0.0227(17) 0.5862(16) 0.038(3) Uani 0.418(4) 1 d . U P A 2

loop_
_atom_site_aniso_label
_atom_site_aniso_U_11
_atom_site_aniso_U_22
_atom_site_aniso_U_33
_atom_site_aniso_U_23
_atom_site_aniso_U_13
_atom_site_aniso_U_12
Ca1 0.0516(8) 0.0241(6) 0.0610(9) 0.0035(6) 0.000 0.000
Ca2 0.0368(4) 0.0398(5) 0.0583(6) -0.0103(5) 0.0013(4) -0.0008(4)
Ca3 0.0357(4) 0.0332(4) 0.0404(4) 0.0002(4) -0.0006(4) -0.0041(3)
O1 0.157(10) 0.158(10) 0.067(6) 0.023(6) 0.000 0.000
O2 0.112(5) 0.156(7) 0.108(5) -0.071(5) 0.024(4) -0.045(5)
C1_1 0.050(4) 0.061(5) 0.043(4) 0.000 0.000 0.005(3)
C2_1 0.070(3) 0.033(3) 0.044(3) 0.015(2) 0.000(2) -0.006(2)
C3_1 0.063(3) 0.040(3) 0.036(3) -0.002(2) -0.001(2) -0.005(2)
C4_1 0.061(4) 0.034(3) 0.041(4) 0.000 0.000 -0.012(3)
C10_1 0.057(4) 0.050(4) 0.049(4) 0.000 0.000 0.004(3)
C11_1 0.091(5) 0.119(7) 0.052(4) -0.013(4) -0.005(3) 0.057(5)
C12_1 0.080(4) 0.109(6) 0.048(3) -0.008(4) -0.006(3) 0.055(4)
C13_1 0.051(4) 0.024(3) 0.048(4) 0.000 0.000 0.005(3)
C16_1 0.034(3) 0.030(3) 0.041(3) 0.000 0.000 0.011(2)
C20_1 0.053(3) 0.032(2) 0.040(3) -0.0024(19) 0.005(2) -0.0137(19)
C21_1 0.060(3) 0.027(2) 0.066(4) 0.000(2) -0.010(3) -0.006(2)
C22_1 0.057(3) 0.030(2) 0.069(4) -0.013(2) -0.014(3) 0.003(2)
C23_1 0.036(2) 0.033(2) 0.050(3) -0.002(2) 0.0003(19) -0.0023(17)
C24_1 0.0265(19) 0.049(3) 0.054(3) -0.005(2) -0.0026(18) -0.0006(18)
C25_1 0.049(3) 0.054(3) 0.042(3) 0.000(2) 0.003(2) -0.006(2)
C26_1 0.041(2) 0.044(3) 0.048(3) -0.004(2) -0.005(2) 0.0054(19)
F2_1 0.092(2) 0.0330(15) 0.0418(16) 0.0025(12) 0.0018(15) -0.0125(14)
F4_1 0.078(3) 0.043(2) 0.036(2) 0.000 0.000 -0.012(2)
O161_1 0.053(2) 0.055(2) 0.0415(19) -0.0083(16) -0.0076(15) 0.0161(16)
O261_1 0.0366(15) 0.0255(16) 0.077(3) -0.0142(16) -0.0014(15) 0.0027(12)
O262_1 0.0273(14) 0.058(2) 0.077(3) -0.0340(19) 0.0045(15) 0.0059(14)
C1_4 0.042(4) 0.070(5) 0.045(4) -0.020(4) 0.000 0.000
C2_4 0.110(11) 0.26(3) 0.063(8) -0.027(11) 0.000 0.000
O1_4 0.039(2) 0.120(4) 0.102(4) -0.008(3) 0.036(2) -0.001(2)
C1_5 0.081(5) 0.118(8) 0.119(8) -0.001(7) -0.006(5) 0.040(5)
C2_5 0.097(5) 0.052(4) 0.074(4) -0.007(4) 0.026(4) 0.009(3)
C3_5 0.150(8) 0.025(3) 0.109(7) 0.002(4) 0.036(7) 0.005(4)
C4_5 0.169(11) 0.052(5) 0.095(7) -0.014(5) 0.038(7) -0.018(6)
C5_5 0.30(2) 0.081(8) 0.149(13) 0.016(8) -0.062(14) -0.033(10)
O2_5 0.064(2) 0.0349(18) 0.062(3) 0.0058(17) 0.0161(18) -0.0009(15)
O4_5 0.133(5) 0.101(5) 0.093(4) -0.033(4) -0.004(4) -0.026(4)
C1_2 0.077(9) 0.033(8) 0.054(7) 0.000(6) 0.010(6) -0.010(6)
C2_2 0.077(7) 0.035(7) 0.052(6) -0.005(6) 0.008(5) -0.010(5)
C3_2 0.083(9) 0.041(8) 0.055(7) -0.013(6) 0.020(7) -0.017(6)
C4_2 0.094(9) 0.029(7) 0.060(7) -0.023(5) 0.038(7) -0.013(5)
C5_2 0.095(9) 0.020(6) 0.057(6) -0.024(6) 0.030(6) -0.006(5)
C6_2 0.093(6) 0.027(9) 0.054(6) -0.012(7) 0.023(5) -0.012(7)
F2_2 0.089(4) 0.031(3) 0.044(3) -0.002(2) 0.013(3) 0.002(2)
F4_2 0.149(15) 0.036(9) 0.080(3) -0.020(7) 0.051(9) -0.018(6)
F6_2 0.114(9) 0.038(12) 0.065(11) -0.013(9) 0.029(7) -0.018(10)
C10_2 0.050(6) 0.043(7) 0.052(8) -0.010(5) 0.002(5) 0.001(5)
C11_2 0.049(5) 0.046(5) 0.051(5) 0.002(4) 0.011(4) -0.001(4)
C12_2 0.030(3) 0.044(4) 0.058(5) -0.004(4) 0.011(3) -0.006(3)
C13_2 0.033(4) 0.043(7) 0.047(7) -0.009(5) 0.001(5) -0.003(5)
C14_2 0.021(7) 0.035(5) 0.044(5) -0.014(4) -0.012(5) -0.011(5)
C15_2 0.051(3) 0.039(2) 0.046(3) -0.008(2) 0.006(2) -0.004(2)
O161_2 0.040(6) 0.027(8) 0.047(5) -0.003(6) -0.007(4) -0.003(5)
C16_2 0.046(4) 0.025(6) 0.054(5) -0.008(5) 0.003(4) 0.001(5)
O162_2 0.043(4) 0.023(4) 0.075(5) -0.007(4) 0.015(3) 0.012(3)
C20_2 0.073(9) 0.038(8) 0.072(8) -0.004(7) 0.000(7) -0.019(6)
C21_2 0.087(7) 0.038(5) 0.074(7) -0.014(5) 0.006(5) -0.022(5)
C22_2 0.071(4) 0.034(3) 0.079(5) 0.001(4) 0.007(4) -0.019(3)
C23_2 0.057(6) 0.043(6) 0.079(7) -0.006(5) -0.001(5) -0.004(5)
C24_2 0.072(6) 0.045(5) 0.086(7) 0.002(5) -0.003(6) -0.013(4)
C25_2 0.084(7) 0.038(5) 0.088(8) -0.005(5) -0.005(6) -0.018(5)
C26_2 0.046(5) 0.021(4) 0.101(6) 0.004(4) 0.013(4) 0.000(4)
O261_2 0.051(3) 0.032(2) 0.106(5) -0.002(3) 0.004(3) -0.007(2)
O262_2 0.055(3) 0.037(3) 0.103(6) 0.004(4) 0.004(4) 0.001(2)
C30_2 0.095(4) 0.056(3) 0.057(3) -0.014(3) 0.019(3) -0.022(3)
C31_2 0.094(4) 0.065(4) 0.069(4) -0.015(3) 0.020(3) -0.026(3)
C32_2 0.067(4) 0.070(10) 0.052(9) -0.009(7) 0.014(7) -0.022(7)
C33_2 0.060(10) 0.045(7) 0.070(12) -0.032(8) 0.005(7) -0.007(6)
C34_2 0.064(10) 0.052(9) 0.068(8) -0.024(7) 0.005(7) -0.018(8)
C35_2 0.086(4) 0.058(3) 0.068(4) -0.024(3) 0.014(3) -0.027(3)
C36_2 0.078(7) 0.019(7) 0.047(6) -0.002(6) -0.003(5) -0.010(5)
O361_2 0.076(3) 0.029(7) 0.049(4) 0.001(6) 0.021(3) -0.004(7)
O362_2 0.088(4) 0.016(5) 0.057(4) 0.001(5) -0.004(3) 0.000(5)
C3_3 0.087(10) 0.031(8) 0.056(8) 0.006(7) 0.009(8) 0.004(7)
C4_3 0.093(11) 0.039(9) 0.065(8) -0.007(8) 0.007(9) -0.001(8)
C5_3 0.094(11) 0.039(12) 0.059(8) -0.008(10) 0.014(8) -0.009(9)
C6_3 0.093(6) 0.027(9) 0.054(6) -0.012(7) 0.023(5) -0.012(7)
C1_3 0.078(10) 0.025(8) 0.049(8) -0.002(7) 0.012(7) -0.006(7)
C2_3 0.085(10) 0.028(8) 0.046(7) 0.004(6) 0.012(7) 0.000(7)
F4_3 0.149(15) 0.036(9) 0.080(3) -0.020(7) 0.051(9) -0.018(6)
F6_3 0.114(9) 0.038(12) 0.065(11) -0.013(9) 0.029(7) -0.018(10)
F2_3 0.089(4) 0.031(3) 0.044(3) -0.002(2) 0.013(3) 0.002(2)
C20_3 0.092(12) 0.033(9) 0.061(9) 0.005(7) 0.010(9) -0.007(8)
C21_3 0.083(8) 0.035(6) 0.073(8) 0.004(6) 0.000(6) -0.015(6)
C22_3 0.071(4) 0.034(3) 0.079(5) 0.001(4) 0.007(4) -0.019(3)
C23_3 0.061(8) 0.028(6) 0.078(9) -0.001(6) 0.013(7) -0.020(6)
C24_3 0.071(8) 0.040(6) 0.080(9) 0.008(7) 0.008(7) -0.011(6)
C25_3 0.081(10) 0.030(7) 0.077(10) 0.010(7) 0.011(9) -0.010(7)
O261_3 0.051(3) 0.032(2) 0.106(5) -0.002(3) 0.004(3) -0.007(2)
C26_3 0.046(5) 0.021(4) 0.101(6) 0.004(4) 0.013(4) 0.000(4)
O262_3 0.055(3) 0.037(3) 0.103(6) 0.004(4) 0.004(4) 0.001(2)
C30_3 0.095(4) 0.056(3) 0.057(3) -0.014(3) 0.019(3) -0.022(3)
C31_3 0.094(4) 0.065(4) 0.069(4) -0.015(3) 0.020(3) -0.026(3)
C32_3 0.067(4) 0.070(10) 0.052(9) -0.009(7) 0.014(7) -0.022(7)
C33_3 0.060(11) 0.076(14) 0.025(8) -0.008(8) 0.005(8) -0.027(10)
C34_3 0.062(10) 0.050(10) 0.055(11) -0.013(9) 0.017(9) -0.039(7)
C35_3 0.086(4) 0.058(3) 0.068(4) -0.024(3) 0.014(3) -0.027(3)
O361_3 0.076(3) 0.029(7) 0.049(4) 0.001(6) 0.021(3) -0.004(7)
C36_3 0.075(9) 0.021(9) 0.047(7) -0.001(8) 0.011(7) 0.004(8)
O362_3 0.088(4) 0.016(5) 0.057(4) 0.001(5) -0.004(3) 0.000(5)
C10_3 0.047(7) 0.037(7) 0.053(8) -0.003(6) 0.007(6) -0.009(6)
C11_3 0.050(6) 0.043(6) 0.061(8) -0.006(6) 0.020(6) -0.013(5)
C12_3 0.052(7) 0.054(7) 0.053(8) -0.001(6) 0.005(6) 0.003(6)
C13_3 0.035(6) 0.045(9) 0.042(9) -0.008(7) 0.003(6) 0.005(7)
C14_3 0.021(7) 0.035(5) 0.044(5) -0.014(4) -0.012(5) -0.011(5)
C15_3 0.051(3) 0.039(2) 0.046(3) -0.008(2) 0.006(2) -0.004(2)
O161_3 0.026(4) 0.019(5) 0.070(7) -0.012(5) 0.004(4) 0.014(4)
C16_3 0.046(4) 0.025(6) 0.054(5) -0.008(5) 0.003(4) 0.001(5)
O162_3 0.040(6) 0.027(8) 0.047(5) -0.003(6) -0.007(4) -0.003(5)

loop_
_atom_type_symbol
_atom_type_description
_atom_type_scat_dispersion_real
_atom_type_scat_dispersion_imag
_atom_type_scat_source
C C 0.0181 0.0091 'International Tables Vol C Tables 4.2.6.8 and 6.1.1.4'
H H 0.0000 0.0000 'International Tables Vol C Tables 4.2.6.8 and 6.1.1.4'
Ca Ca 0.3641 1.2855 'International Tables Vol C Tables 4.2.6.8 and 6.1.1.4'
F F 0.0727 0.0534 'International Tables Vol C Tables 4.2.6.8 and 6.1.1.4'
O O 0.0492 0.0322 'International Tables Vol C Tables 4.2.6.8 and 6.1.1.4'

loop_
_geom_angle_atom_site_label_1
_geom_angle_atom_site_label_2
_geom_angle_atom_site_label_3
_geom_angle
_geom_angle_site_symmetry_1
_geom_angle_site_symmetry_3
_geom_angle_publ_flag
O161_3 Ca1 O1 84.2(4) . . ?
O161_3 Ca1 O1 84.2(4) 4_655 . ?
O261_3 Ca1 O1 90.7(4) 1_545 . ?
O261_3 Ca1 O1 90.7(4) 4_645 . ?
O1 Ca1 O162_2 91.3(3) . . ?
O1 Ca1 O162_2 91.3(3) . 4_655 ?
O162_2 Ca1 O162_2 88.9(4) . 4_655 ?
O1 Ca1 O261_2 89.2(3) . 1_545 ?
O162_2 Ca1 O261_2 76.2(3) . 1_545 ?
O162_2 Ca1 O261_2 165.1(3) 4_655 1_545 ?
O1 Ca1 O261_2 89.2(3) . 4_645 ?
O162_2 Ca1 O261_2 165.1(3) . 4_645 ?
O162_2 Ca1 O261_2 76.2(3) 4_655 4_645 ?
O261_2 Ca1 O261_2 118.7(3) 1_545 4_645 ?
O1 Ca1 O1_4 156.16(8) . 1_545 ?
O162_2 Ca1 O1_4 71.4(3) . 1_545 ?
O162_2 Ca1 O1_4 104.3(3) 4_655 1_545 ?
O261_2 Ca1 O1_4 71.1(2) 1_545 1_545 ?
O261_2 Ca1 O1_4 111.8(2) 4_645 1_545 ?
O1 Ca1 O1_4 156.16(8) . 4_645 ?
O162_2 Ca1 O1_4 104.3(3) . 4_645 ?
O162_2 Ca1 O1_4 71.4(3) 4_655 4_645 ?
O261_2 Ca1 O1_4 111.8(2) 1_545 4_645 ?
O261_2 Ca1 O1_4 71.1(2) 4_645 4_645 ?
O1_4 Ca1 O1_4 47.60(16) 1_545 4_645 ?
O1 Ca1 C1_4 179.6(4) . 1_545 ?
O162_2 Ca1 C1_4 88.4(3) . 1_545 ?
O162_2 Ca1 C1_4 88.4(3) 4_655 1_545 ?
O261_2 Ca1 C1_4 91.0(2) 1_545 1_545 ?
O261_2 Ca1 C1_4 91.0(2) 4_645 1_545 ?
O1_4 Ca1 C1_4 23.82(8) 1_545 1_545 ?
O1_4 Ca1 C1_4 23.82(8) 4_645 1_545 ?
O362_3 Ca2 O1_4 91.0(6) 7_464 . ?
O1_4 Ca2 O262_2 86.0(2) . . ?
O362_3 Ca2 O261_1 88.9(6) 7_464 . ?
O1_4 Ca2 O261_1 169.39(19) . . ?
O262_2 Ca2 O261_1 89.0(2) . . ?
O362_3 Ca2 O262_3 173.5(7) 7_464 . ?
O1_4 Ca2 O262_3 93.5(4) . . ?
O261_1 Ca2 O262_3 85.8(3) . . ?
O362_3 Ca2 O2 80.4(6) 7_464 . ?
O1_4 Ca2 O2 85.5(2) . . ?
O262_2 Ca2 O2 70.5(4) . . ?
O261_1 Ca2 O2 84.0(2) . . ?
O262_3 Ca2 O2 95.3(5) . . ?
O1_4 Ca2 O362_2 95.7(4) . 7_464 ?
O262_2 Ca2 O362_2 159.1(4) . 7_464 ?
O261_1 Ca2 O362_2 85.7(4) . 7_464 ?
O2 Ca2 O362_2 88.8(4) . 7_464 ?
O1_4 Ca2 O162_3 123.8(8) . 1_565 ?
O262_2 Ca2 O162_3 119.7(7) . 1_565 ?
O261_1 Ca2 O162_3 66.8(8) . 1_565 ?
O2 Ca2 O162_3 147.8(10) . 1_565 ?
O362_2 Ca2 O162_3 76.4(8) 7_464 1_565 ?
O1_4 Ca2 O261_2 76.9(2) . . ?
O262_2 Ca2 O261_2 53.8(3) . . ?
O261_1 Ca2 O261_2 107.50(19) . . ?
O2 Ca2 O261_2 122.1(3) . . ?
O362_2 Ca2 O261_2 146.8(4) 7_464 . ?
O1_4 Ca2 O161_2 118.5(5) . 1_565 ?
O262_2 Ca2 O161_2 126.8(5) . 1_565 ?
O261_1 Ca2 O161_2 71.9(5) . 1_565 ?
O2 Ca2 O161_2 148.9(7) . 1_565 ?
O362_2 Ca2 O161_2 70.4(6) 7_464 1_565 ?
O261_2 Ca2 O161_2 84.7(7) . 1_565 ?
O1_4 Ca2 O161_3 73.4(3) . 1_565 ?
O262_2 Ca2 O161_3 110.1(3) . 1_565 ?
O261_1 Ca2 O161_3 117.1(3) . 1_565 ?
O2 Ca2 O161_3 158.7(3) . 1_565 ?
O362_2 Ca2 O161_3 90.2(4) 7_464 1_565 ?
O261_2 Ca2 O161_3 56.6(3) . 1_565 ?
O161_2 Ca2 O161_3 48.2(7) 1_565 1_565 ?
O1_4 Ca2 C26_2 83.7(3) . . ?
O262_2 Ca2 C26_2 27.9(4) . . ?
O261_1 Ca2 C26_2 96.2(3) . . ?
O2 Ca2 C26_2 98.1(4) . . ?
O362_2 Ca2 C26_2 173.0(4) 7_464 . ?
O261_2 Ca2 C26_2 26.3(3) . . ?
O161_2 Ca2 C26_2 103.7(6) 1_565 . ?
O161_1 Ca3 O262_1 84.84(15) . 7_464 ?
O161_1 Ca3 O361_2 160.8(5) . 2_664 ?
O262_1 Ca3 O361_2 78.0(6) 7_464 2_664 ?
O161_1 Ca3 O2_5 87.10(15) . . ?
O262_1 Ca3 O2_5 80.89(14) 7_464 . ?
O361_2 Ca3 O2_5 81.8(3) 2_664 . ?
O161_1 Ca3 O361_3 165.9(9) . 2_664 ?
O262_1 Ca3 O361_3 81.1(9) 7_464 2_664 ?
O361_2 Ca3 O361_3 9.5(6) 2_664 2_664 ?
O2_5 Ca3 O361_3 91.1(5) . 2_664 ?
O161_1 Ca3 O162_3 84.6(10) . 8_554 ?
O262_1 Ca3 O162_3 169.2(11) 7_464 8_554 ?
O361_2 Ca3 O162_3 112.1(11) 2_664 8_554 ?
O2_5 Ca3 O162_3 96.3(7) . 8_554 ?
O361_3 Ca3 O162_3 109.5(13) 2_664 8_554 ?
O161_1 Ca3 O161_2 88.4(7) . 8_554 ?
O262_1 Ca3 O161_2 168.3(6) 7_464 8_554 ?
O361_2 Ca3 O161_2 107.0(9) 2_664 8_554 ?
O2_5 Ca3 O161_2 89.2(4) . 8_554 ?
O161_1 Ca3 O261_1 106.23(14) . 8_544 ?
O262_1 Ca3 O261_1 119.95(14) 7_464 8_544 ?
O361_2 Ca3 O261_1 89.9(3) 2_664 8_544 ?
O2_5 Ca3 O261_1 155.56(13) . 8_544 ?
O161_2 Ca3 O261_1 71.2(5) 8_554 8_544 ?
O161_1 Ca3 O262_1 88.22(13) . 8_544 ?
O262_1 Ca3 O262_1 70.69(17) 7_464 8_544 ?
O361_2 Ca3 O262_1 94.1(5) 2_664 8_544 ?
O2_5 Ca3 O262_1 151.49(13) . 8_544 ?
O161_2 Ca3 O262_1 118.7(4) 8_554 8_544 ?
O261_1 Ca3 O262_1 51.58(10) 8_544 8_544 ?
O161_1 Ca3 C26_1 99.81(15) . 8_544 ?
O262_1 Ca3 C26_1 95.14(14) 7_464 8_544 ?
O361_2 Ca3 C26_1 90.3(3) 2_664 8_544 ?
O2_5 Ca3 C26_1 171.74(15) . 8_544 ?
O161_2 Ca3 C26_1 95.4(5) 8_554 8_544 ?
O261_1 Ca3 C26_1 25.52(12) 8_544 8_544 ?
O262_1 Ca3 C26_1 26.18(12) 8_544 8_544 ?
O161_1 Ca3 O362_2 150.0(3) . 2_664 ?
O262_1 Ca3 O362_2 123.1(3) 7_464 2_664 ?
O361_2 Ca3 O362_2 45.2(6) 2_664 2_664 ?
O2_5 Ca3 O362_2 87.16(19) . 2_664 ?
O161_2 Ca3 O362_2 62.1(7) 8_554 2_664 ?
O261_1 Ca3 O362_2 70.99(18) 8_544 2_664 ?
O262_1 Ca3 O362_2 109.9(2) 8_544 2_664 ?
C26_1 Ca3 O362_2 89.0(2) 8_544 2_664 ?
O161_1 Ca3 C36_2 170.3(5) . 2_664 ?
O262_1 Ca3 C36_2 98.5(4) 7_464 2_664 ?
O361_2 Ca3 C36_2 20.5(6) 2_664 2_664 ?
O2_5 Ca3 C36_2 84.5(4) . 2_664 ?
O161_2 Ca3 C36_2 86.7(8) 8_554 2_664 ?
O261_1 Ca3 C36_2 80.1(3) 8_544 2_664 ?
O262_1 Ca3 C36_2 101.5(5) 8_544 2_664 ?
C26_1 Ca3 C36_2 89.0(4) 8_544 2_664 ?
O362_2 Ca3 C36_2 24.7(5) 2_664 2_664 ?
C2_1 C1_1 C2_1 115.4(7) . 2_665 ?
C2_1 C1_1 C10_1 122.3(4) . . ?
C2_1 C1_1 C10_1 122.3(4) 2_665 . ?
F2_1 C2_1 C1_1 118.3(5) . . ?
F2_1 C2_1 C3_1 116.6(5) . . ?
C1_1 C2_1 C3_1 125.1(5) . . ?
C4_1 C3_1 C2_1 114.4(5) . . ?
C4_1 C3_1 C20_1 122.8(5) . . ?
C2_1 C3_1 C20_1 122.5(5) . . ?
F4_1 C4_1 C3_1 117.3(4) . 2_665 ?
F4_1 C4_1 C3_1 117.3(4) . . ?
C3_1 C4_1 C3_1 125.4(7) 2_665 . ?
C11_1 C10_1 C11_1 117.1(8) . 2_665 ?
C11_1 C10_1 C1_1 121.4(4) . . ?
C11_1 C10_1 C1_1 121.4(4) 2_665 . ?
C10_1 C11_1 C12_1 121.6(6) . . ?
C13_1 C12_1 C11_1 120.9(6) . . ?
C12_1 C13_1 C12_1 117.8(8) . 2_665 ?
C12_1 C13_1 C16_1 121.1(4) . . ?
C12_1 C13_1 C16_1 121.1(4) 2_665 . ?
O161_1 C16_1 O161_1 125.4(6) . 2_665 ?
O161_1 C16_1 C13_1 117.3(3) . . ?
O161_1 C16_1 C13_1 117.3(3) 2_665 . ?
C21_1 C20_1 C25_1 120.5(5) . . ?
C21_1 C20_1 C3_1 120.6(5) . . ?
C25_1 C20_1 C3_1 118.9(5) . . ?
C20_1 C21_1 C22_1 119.4(5) . . ?
C23_1 C22_1 C21_1 120.5(5) . . ?
C24_1 C23_1 C22_1 120.1(5) . . ?
C24_1 C23_1 C26_1 119.7(4) . . ?
C22_1 C23_1 C26_1 120.1(4) . . ?
C23_1 C24_1 C25_1 119.7(5) . . ?
C20_1 C25_1 C24_1 119.8(5) . . ?
O261_1 C26_1 O262_1 120.7(5) . . ?
O261_1 C26_1 C23_1 119.5(4) . . ?
O262_1 C26_1 C23_1 119.8(4) . . ?
O261_1 C26_1 Ca3 59.9(3) . 8 ?
O262_1 C26_1 Ca3 61.3(3) . 8 ?
C23_1 C26_1 Ca3 172.4(4) . 8 ?
C16_1 O161_1 Ca3 136.3(4) . . ?
C26_1 O261_1 Ca2 158.5(4) . . ?
C26_1 O261_1 Ca3 94.6(3) . 8 ?
Ca2 O261_1 Ca3 99.57(12) . 8 ?
C26_1 O262_1 Ca3 163.3(4) . 7_465 ?
C26_1 O262_1 Ca3 92.5(3) . 8 ?
Ca3 O262_1 Ca3 103.19(13) 7_465 8 ?
O1_4 C1_4 O1_4 121.5(9) 4_655 . ?
O1_4 C1_4 C2_4 119.3(4) 4_655 . ?
O1_4 C1_4 C2_4 119.3(4) . . ?
O1_4 C1_4 Ca1 60.8(5) 4_655 1_565 ?
O1_4 C1_4 Ca1 60.8(5) . 1_565 ?
C2_4 C1_4 Ca1 176.9(11) . 1_565 ?
C1_4 O1_4 Ca2 168.0(6) . . ?
C1_4 O1_4 Ca1 95.4(5) . 1_565 ?
Ca2 O1_4 Ca1 96.60(19) . 1_565 ?
O2_5 C2_5 C3_5 126.0(9) . . ?
O2_5 C2_5 C1_5 117.7(7) . . ?
C3_5 C2_5 C1_5 115.9(8) . . ?
C4_5 C3_5 C2_5 119.3(8) . . ?
C3_5 C4_5 O4_5 125.0(8) . . ?
C3_5 C4_5 C5_5 125.8(11) . . ?
O4_5 C4_5 C5_5 109.1(12) . . ?
C2_5 O2_5 Ca3 153.0(5) . . ?
C2_2 C1_2 C6_2 115.2(13) . . ?
C2_2 C1_2 C10_2 121.7(14) . . ?
C6_2 C1_2 C10_2 123.0(14) . . ?
C3_2 C2_2 C1_2 125.0(14) . . ?
C3_2 C2_2 F2_2 115.8(12) . . ?
C1_2 C2_2 F2_2 119.0(12) . . ?
C2_2 C3_2 C4_2 115.8(13) . . ?
C2_2 C3_2 C20_2 123.8(14) . . ?
C4_2 C3_2 C20_2 120.3(13) . . ?
C5_2 C4_2 F4_2 117.0(16) . . ?
C5_2 C4_2 C3_2 124.9(12) . . ?
F4_2 C4_2 C3_2 118.1(17) . . ?
C4_2 C5_2 C6_2 115.0(16) . . ?
C4_2 C5_2 C30_2 128.1(11) . . ?
C6_2 C5_2 C30_2 116.4(15) . . ?
F6_2 C6_2 C5_2 118(2) . . ?
F6_2 C6_2 C1_2 118(2) . . ?
C5_2 C6_2 C1_2 123.4(15) . . ?
C15_2 C10_2 C11_2 115.4(10) . . ?
C15_2 C10_2 C1_2 124.4(12) . . ?
C11_2 C10_2 C1_2 120.1(13) . . ?
C12_2 C11_2 C10_2 121.2(10) . . ?
C11_2 C12_2 C13_2 120.1(10) . . ?
C14_2 C13_2 C12_2 118.6(13) . . ?
C14_2 C13_2 C16_2 120.1(13) . . ?
C12_2 C13_2 C16_2 120.9(13) . . ?
C15_2 C14_2 C13_2 123.3(14) . . ?
C14_2 C15_2 C10_2 120.7(10) . . ?
C16_2 O161_2 Ca3 141.0(12) . 8_545 ?
C16_2 O161_2 Ca2 101.5(15) . 1_545 ?
Ca3 O161_2 Ca2 97.0(10) 8_545 1_545 ?
O162_2 C16_2 O161_2 121.5(15) . . ?
O162_2 C16_2 C13_2 122.2(12) . . ?
O161_2 C16_2 C13_2 114.9(16) . . ?
O162_2 C16_2 Ca2 67.7(8) . 1_545 ?
O161_2 C16_2 Ca2 54.1(13) . 1_545 ?
C13_2 C16_2 Ca2 159.2(12) . 1_545 ?
C16_2 O162_2 Ca1 145.2(8) . . ?
C16_2 O162_2 Ca2 87.9(8) . 1_545 ?
Ca1 O162_2 Ca2 89.3(3) . 1_545 ?
C25_2 C20_2 C21_2 114.5(15) . . ?
C25_2 C20_2 C3_2 123.4(13) . . ?
C21_2 C20_2 C3_2 122.1(15) . . ?
C22_2 C21_2 C20_2 122.9(14) . . ?
C23_2 C22_2 C21_2 118.8(11) . . ?
C24_2 C23_2 C22_2 119.4(13) . . ?
C24_2 C23_2 C26_2 120.7(13) . . ?
C22_2 C23_2 C26_2 119.9(11) . . ?
C23_2 C24_2 C25_2 121.6(14) . . ?
C20_2 C25_2 C24_2 122.6(12) . . ?
O261_2 C26_2 O262_2 125.2(12) . . ?
O261_2 C26_2 C23_2 119.8(14) . . ?
O262_2 C26_2 C23_2 114.9(10) . . ?
O261_2 C26_2 Ca2 67.4(7) . . ?
O262_2 C26_2 Ca2 59.4(6) . . ?
C23_2 C26_2 Ca2 161.4(9) . . ?
C26_2 O261_2 Ca1 137.5(8) . 1_565 ?
C26_2 O261_2 Ca2 86.3(9) . . ?
Ca1 O261_2 Ca2 95.9(3) 1_565 . ?
C26_2 O262_2 Ca2 92.7(7) . . ?
C31_2 C30_2 C35_2 119.2(6) . . ?
C31_2 C30_2 C5_2 119.1(10) . . ?
C35_2 C30_2 C5_2 119.1(11) . . ?
C32_2 C31_2 C30_2 122.8(17) . . ?
C31_2 C32_2 C33_2 117(3) . . ?
C34_2 C33_2 C32_2 117(3) . . ?
C34_2 C33_2 C36_2 120(3) . . ?
C32_2 C33_2 C36_2 122(2) . . ?
C33_2 C34_2 C35_2 125(3) . . ?
C34_2 C35_2 C30_2 118.2(15) . . ?
O361_2 C36_2 O362_2 121(2) . . ?
O361_2 C36_2 C33_2 122(2) . . ?
O362_2 C36_2 C33_2 117(2) . . ?
O361_2 C36_2 Ca3 44.7(13) . 2_666 ?
O362_2 C36_2 Ca3 76.0(13) . 2_666 ?
C33_2 C36_2 Ca3 164.4(18) . 2_666 ?
C36_2 O361_2 Ca3 114.8(17) . 2_666 ?
C36_2 O362_2 Ca2 135.2(11) . 7_465 ?
C36_2 O362_2 Ca3 79.3(13) . 2_666 ?
Ca2 O362_2 Ca3 85.1(4) 7_465 2_666 ?
C4_3 C3_3 C2_3 114.1(19) . . ?
C4_3 C3_3 C20_3 120(2) . . ?
C2_3 C3_3 C20_3 126(2) . . ?
C3_3 C4_3 C5_3 126(2) . . ?
C3_3 C4_3 F4_3 118(2) . . ?
C5_3 C4_3 F4_3 116(3) . . ?
C6_3 C5_3 C4_3 119(3) . . ?
C6_3 C5_3 C30_3 125(2) . . ?
C4_3 C5_3 C30_3 116(2) . . ?
C5_3 C6_3 F6_3 121(4) . . ?
C5_3 C6_3 C1_3 121(3) . . ?
F6_3 C6_3 C1_3 119(3) . . ?
C2_3 C1_3 C6_3 115.4(19) . . ?
C2_3 C1_3 C10_3 123.2(19) . . ?
C6_3 C1_3 C10_3 121(2) . . ?
C3_3 C2_3 F2_3 118.0(17) . . ?
C3_3 C2_3 C1_3 125.6(18) . . ?
F2_3 C2_3 C1_3 116.4(16) . . ?
C21_3 C20_3 C25_3 114.4(19) . . ?
C21_3 C20_3 C3_3 123(2) . . ?
C25_3 C20_3 C3_3 122(2) . . ?
C22_3 C21_3 C20_3 121.9(18) . . ?
C21_3 C22_3 C23_3 122.3(15) . . ?
C22_3 C23_3 C24_3 121.0(15) . . ?
C22_3 C23_3 C26_3 122.3(14) . . ?
C24_3 C23_3 C26_3 116.7(17) . . ?
C25_3 C24_3 C23_3 117.4(18) . . ?
C24_3 C25_3 C20_3 119.7(18) . . ?
O261_3 C26_3 O262_3 121.4(15) . . ?
O261_3 C26_3 C23_3 121.6(16) . . ?
O262_3 C26_3 C23_3 116.7(14) . . ?
C26_3 O262_3 Ca2 129.0(11) . . ?
C31_3 C30_3 C35_3 119.2(6) . . ?
C31_3 C30_3 C5_3 120.3(14) . . ?
C35_3 C30_3 C5_3 120.5(14) . . ?
C30_3 C31_3 C32_3 117(2) . . ?
C33_3 C32_3 C31_3 120(4) . . ?
C32_3 C33_3 C36_3 113(4) . . ?
C32_3 C33_3 C34_3 122(4) . . ?
C36_3 C33_3 C34_3 122(4) . . ?
C35_3 C34_3 C33_3 113(3) . . ?
C34_3 C35_3 C30_3 127(2) . . ?
O362_3 C36_3 O361_3 126(3) . . ?
O362_3 C36_3 C33_3 117(3) . . ?
O361_3 C36_3 C33_3 116(3) . . ?
Ca3 C36_3 Ca2 71.3(8) 2_666 7_465 ?
C11_3 C10_3 C15_3 121.8(15) . . ?
C11_3 C10_3 C1_3 121.6(18) . . ?
C15_3 C10_3 C1_3 116.5(17) . . ?
C10_3 C11_3 C12_3 118.0(13) . . ?
C13_3 C12_3 C11_3 123.6(15) . . ?
C12_3 C13_3 C14_3 122.5(19) . . ?
C12_3 C13_3 C16_3 124.1(19) . . ?
C14_3 C13_3 C16_3 113(2) . . ?
C13_3 C14_3 C15_3 111.0(15) . . ?
C10_3 C15_3 C14_3 122.5(13) . . ?
C16_3 O161_3 Ca1 167.9(14) . . ?
Ca1 O161_3 Ca2 99.0(4) . 1_545 ?
O162_3 C16_3 O161_3 123(2) . . ?
O162_3 C16_3 C13_3 120(2) . . ?
O161_3 C16_3 C13_3 118(2) . . ?
Ca3 O162_3 Ca2 98.6(16) 8_545 1_545 ?

loop_
_geom_bond_atom_site_label_1
_geom_bond_atom_site_label_2
_geom_bond_distance
_geom_bond_site_symmetry_2
_geom_bond_publ_flag
Ca1 O161_3 2.178(9) . ?
Ca1 O161_3 2.178(9) 4_655 ?
Ca1 O261_3 2.221(9) 1_545 ?
Ca1 O261_3 2.221(9) 4_645 ?
Ca1 O1 2.376(10) . ?
Ca1 O162_2 2.410(8) . ?
Ca1 O162_2 2.410(8) 4_655 ?
Ca1 O261_2 2.464(6) 1_545 ?
Ca1 O261_2 2.464(6) 4_645 ?
Ca1 O1_4 2.644(7) 1_545 ?
Ca1 O1_4 2.644(7) 4_645 ?
Ca1 C1_4 3.015(8) 1_545 ?
Ca2 O362_3 2.098(18) 7_464 ?
Ca2 O1_4 2.280(4) . ?
Ca2 O262_2 2.326(7) . ?
Ca2 O261_1 2.327(3) . ?
Ca2 O262_3 2.365(13) . ?
Ca2 O2 2.398(6) . ?
Ca2 O362_2 2.403(10) 7_464 ?
Ca2 O162_3 2.47(4) 1_565 ?
Ca2 O261_2 2.496(8) . ?
Ca2 O161_2 2.51(3) 1_565 ?
Ca2 O161_3 2.649(11) 1_565 ?
Ca2 C26_2 2.699(13) . ?
Ca3 O161_1 2.303(4) . ?
Ca3 O262_1 2.346(3) 7_464 ?
Ca3 O361_2 2.36(2) 2_664 ?
Ca3 O2_5 2.366(4) . ?
Ca3 O361_3 2.39(3) 2_664 ?
Ca3 O162_3 2.39(4) 8_554 ?
Ca3 O161_2 2.40(3) 8_554 ?
Ca3 O261_1 2.492(3) 8_544 ?
Ca3 O262_1 2.521(4) 8_544 ?
Ca3 C26_1 2.871(5) 8_544 ?
Ca3 O362_2 3.003(14) 2_664 ?
Ca3 C36_2 3.04(3) 2_664 ?
C1_1 C2_1 1.371(7) . ?
C1_1 C2_1 1.371(7) 2_665 ?
C1_1 C10_1 1.496(12) . ?
C2_1 F2_1 1.361(6) . ?
C2_1 C3_1 1.406(8) . ?
C3_1 C4_1 1.383(6) . ?
C3_1 C20_1 1.476(7) . ?
C4_1 F4_1 1.343(9) . ?
C10_1 C11_1 1.359(8) . ?
C10_1 C11_1 1.359(8) 2_665 ?
C11_1 C12_1 1.377(10) . ?
C12_1 C13_1 1.360(7) . ?
C13_1 C16_1 1.513(10) . ?
C16_1 O161_1 1.266(5) . ?
C16_1 O161_1 1.266(5) 2_665 ?
C20_1 C21_1 1.378(8) . ?
C20_1 C25_1 1.398(8) . ?
C21_1 C22_1 1.407(7) . ?
C22_1 C23_1 1.387(7) . ?
C23_1 C24_1 1.385(7) . ?
C23_1 C26_1 1.487(7) . ?
C24_1 C25_1 1.405(8) . ?
C26_1 O261_1 1.241(6) . ?
C26_1 O262_1 1.268(6) . ?
C1_4 O1_4 1.223(6) 4_655 ?
C1_4 O1_4 1.223(6) . ?
C1_4 C2_4 1.508(16) . ?
C1_5 C2_5 1.547(13) . ?
C2_5 O2_5 1.268(8) . ?
C2_5 C3_5 1.392(11) . ?
C3_5 C4_5 1.332(16) . ?
C4_5 O4_5 1.345(14) . ?
C4_5 C5_5 1.575(16) . ?
C1_2 C2_2 1.379(18) . ?
C1_2 C6_2 1.42(3) . ?
C1_2 C10_2 1.48(2) . ?
C2_2 C3_2 1.339(18) . ?
C2_2 F2_2 1.380(17) . ?
C3_2 C4_2 1.41(2) . ?
C3_2 C20_2 1.52(2) . ?
C4_2 C5_2 1.36(2) . ?
C4_2 F4_2 1.393(18) . ?
C5_2 C6_2 1.389(19) . ?
C5_2 C30_2 1.53(2) . ?
C6_2 F6_2 1.36(3) . ?
C10_2 C15_2 1.440(16) . ?
C10_2 C11_2 1.440(17) . ?
C11_2 C12_2 1.363(13) . ?
C12_2 C13_2 1.389(17) . ?
C13_2 C14_2 1.37(3) . ?
C13_2 C16_2 1.48(2) . ?
C14_2 C15_2 1.32(2) . ?
O161_2 C16_2 1.28(2) . ?
C16_2 O162_2 1.258(18) . ?
C20_2 C25_2 1.36(2) . ?
C20_2 C21_2 1.429(17) . ?
C21_2 C22_2 1.380(16) . ?
C22_2 C23_2 1.37(2) . ?
C23_2 C24_2 1.349(18) . ?
C23_2 C26_2 1.540(19) . ?
C24_2 C25_2 1.379(18) . ?
C26_2 O261_2 1.198(13) . ?
C26_2 O262_2 1.264(19) . ?
C30_2 C31_2 1.365(10) . ?
C30_2 C35_2 1.381(10) . ?
C31_2 C32_2 1.32(3) . ?
C32_2 C33_2 1.52(5) . ?
C33_2 C34_2 1.26(5) . ?
C33_2 C36_2 1.54(4) . ?
C34_2 C35_2 1.37(5) . ?
C36_2 O361_2 1.17(3) . ?
C36_2 O362_2 1.29(3) . ?
C3_3 C4_3 1.30(4) . ?
C3_3 C2_3 1.35(3) . ?
C3_3 C20_3 1.53(3) . ?
C4_3 C5_3 1.38(4) . ?
C4_3 F4_3 1.47(3) . ?
C5_3 C6_3 1.31(3) . ?
C5_3 C30_3 1.58(4) . ?
C6_3 F6_3 1.32(4) . ?
C6_3 C1_3 1.40(4) . ?
C1_3 C2_3 1.38(2) . ?
C1_3 C10_3 1.44(3) . ?
C2_3 F2_3 1.35(2) . ?
C20_3 C21_3 1.36(3) . ?
C20_3 C25_3 1.51(3) . ?
C21_3 C22_3 1.31(2) . ?
C22_3 C23_3 1.35(3) . ?
C23_3 C24_3 1.39(2) . ?
C23_3 C26_3 1.50(2) . ?
C24_3 C25_3 1.38(2) . ?
O261_3 C26_3 1.230(17) . ?
C26_3 O262_3 1.338(19) . ?
C30_3 C31_3 1.365(10) . ?
C30_3 C35_3 1.381(10) . ?
C31_3 C32_3 1.55(4) . ?
C32_3 C33_3 1.24(7) . ?
C33_3 C36_3 1.49(5) . ?
C33_3 C34_3 1.56(7) . ?
C34_3 C35_3 1.34(6) . ?
O361_3 C36_3 1.30(5) . ?
C36_3 O362_3 1.26(4) . ?
C10_3 C11_3 1.35(2) . ?
C10_3 C15_3 1.37(2) . ?
C11_3 C12_3 1.40(2) . ?
C12_3 C13_3 1.33(3) . ?
C13_3 C14_3 1.46(4) . ?
C13_3 C16_3 1.57(3) . ?
C14_3 C15_3 1.50(3) . ?
O161_3 C16_3 1.28(3) . ?
C16_3 O162_3 1.26(4) . ?
